data_7704497
loop_
_publ_author_name
'Basak, Dipmalya'
'van Leusen, Jan'
'Gupta, Tulika'
'K\"ogerler, Paul'
'Ray, Debashis'

_publ_section_title
;
 Synthetic diversity and change in nuclearity in [Co-Dy] coordination
 aggregates: bridge removal, solvent induced structural reorganization and
 AC susceptibility measurements.
;
_journal_issue 22
_journal_name_full 'Dalton transactions (Cambridge, England : 2003)'
_journal_page_first 7576
_journal_page_last 7591
_journal_paper_doi 10.1039/d0dt01728k
_journal_volume 49
_journal_year 2020
_chemical_formula_moiety 'C70 H114 Co4 Dy2 N2 O28'
_chemical_formula_sum 'C70 H114 Co4 Dy2 N2 O28'
_chemical_formula_weight 1992.35
_space_group_crystal_system orthorhombic
_space_group_IT_number 61
_space_group_name_Hall '-P 2ac 2ab'
_space_group_name_H-M_alt 'P b c a'
_atom_sites_solution_hydrogens geom
_audit_creation_method SHELXL-2014/7
_audit_update_record
;
2020-03-31 deposited with the CCDC.	2020-05-21 downloaded from the CCDC.
;
_cell_angle_alpha 90
_cell_angle_beta 90
_cell_angle_gamma 90
_cell_formula_units_Z 4
_cell_length_a 17.4581(11)
_cell_length_b 21.4285(14)
_cell_length_c 23.3399(14)
_cell_measurement_reflns_used 119343
_cell_measurement_temperature 299(2)
_cell_measurement_theta_max 28.359
_cell_measurement_theta_min 2.832
_cell_volume 8731.5(9)
_computing_cell_refinement 'Bruker SMART'
_computing_data_collection 'Bruker SMART'
_computing_data_reduction 'Bruker SAINTT'
_computing_molecular_graphics Diamond
_computing_publication_material 'SHELXL-2014/7 (Sheldrick, 2014), PLATON (Spek, 2009)'
_computing_structure_refinement 'SHELXL-2014/7 (Sheldrick, 2014)'
_computing_structure_solution 'SHELXS-2014/7 (Sheldrick, 2014)'
_diffrn_ambient_temperature 299(2)
_diffrn_measured_fraction_theta_full 0.999
_diffrn_measured_fraction_theta_max 0.998
_diffrn_measurement_device_type 'CCD area detector'
_diffrn_measurement_method '\f and \w scans'
_diffrn_radiation_type MoK\a
_diffrn_radiation_wavelength 0.71073
_diffrn_reflns_av_R_equivalents 0.1143
_diffrn_reflns_av_unetI/netI 0.0509
_diffrn_reflns_Laue_measured_fraction_full 0.999
_diffrn_reflns_Laue_measured_fraction_max 0.998
_diffrn_reflns_limit_h_max 22
_diffrn_reflns_limit_h_min -23
_diffrn_reflns_limit_k_max 21
_diffrn_reflns_limit_k_min -28
_diffrn_reflns_limit_l_max 31
_diffrn_reflns_limit_l_min -30
_diffrn_reflns_number 119343
_diffrn_reflns_point_group_measured_fraction_full 0.999
_diffrn_reflns_point_group_measured_fraction_max 0.998
_diffrn_reflns_theta_full 25.242
_diffrn_reflns_theta_max 28.359
_diffrn_reflns_theta_min 2.832
_diffrn_source 'fine-focus sealed tube'
_exptl_absorpt_coefficient_mu 2.504
_exptl_absorpt_correction_T_max 0.606
_exptl_absorpt_correction_T_min 0.540
_exptl_absorpt_correction_type multi-scan
_exptl_absorpt_process_details 'SADABS (Sheldrick, 1995)'
_exptl_crystal_colour Red
_exptl_crystal_density_diffrn 1.516
_exptl_crystal_density_method 'not measured'
_exptl_crystal_description Block
_exptl_crystal_F_000 4048
_exptl_crystal_size_max 0.25
_exptl_crystal_size_mid 0.22
_exptl_crystal_size_min 0.20
_refine_diff_density_max 0.529
_refine_diff_density_min -0.514
_refine_diff_density_rms 0.081
_refine_ls_extinction_method none
_refine_ls_goodness_of_fit_ref 0.979
_refine_ls_hydrogen_treatment constr
_refine_ls_matrix_type full
_refine_ls_number_parameters 494
_refine_ls_number_reflns 10884
_refine_ls_number_restraints 0
_refine_ls_restrained_S_all 0.979
_refine_ls_R_factor_all 0.0682
_refine_ls_R_factor_gt 0.0332
_refine_ls_shift/su_max 0.007
_refine_ls_shift/su_mean 0.000
_refine_ls_structure_factor_coef Fsqd
_refine_ls_weighting_details 'w=1/[\s^2^(Fo^2^)+(0.0339P)^2^] where P=(Fo^2^+2Fc^2^)/3'
_refine_ls_weighting_scheme calc
_refine_ls_wR_factor_gt 0.0631
_refine_ls_wR_factor_ref 0.0725
_reflns_Friedel_coverage 0.000
_reflns_number_gt 7321
_reflns_number_total 10907
_reflns_threshold_expression 'I > 2\s(I)'
_cod_data_source_file d0dt01728k2.cif
_cod_data_source_block Complex3
_cod_depositor_comments 'Adding full bibliography for 7704495--7704497.cif.'
_cod_original_formula_sum 'C70 H114 Co4 Dy2 N2 O28 '
_cod_database_code 7704497
_shelx_shelxl_version_number 2014/7
_shelx_space_group_comment
;
The symmetry employed for this shelxl refinement is uniquely defined
by the following loop, which should always be used as a source of
symmetry information in preference to the above space-group names.
They are only intended as comments.
;

loop_
_space_group_symop_operation_xyz
'x, y, z'
'-x+1/2, -y, z+1/2'
'-x, y+1/2, -z+1/2'
'x+1/2, -y+1/2, -z'
'-x, -y, -z'
'x-1/2, y, -z-1/2'
'x, -y-1/2, z-1/2'
'-x-1/2, y-1/2, z'

loop_
_atom_site_label
_atom_site_type_symbol
_atom_site_fract_x
_atom_site_fract_y
_atom_site_fract_z
_atom_site_U_iso_or_equiv
_atom_site_adp_type
_atom_site_occupancy
_atom_site_site_symmetry_order
_atom_site_calc_flag
_atom_site_refinement_flags_posn
_atom_site_refinement_flags_adp
_atom_site_refinement_flags_occupancy
_atom_site_disorder_assembly
_atom_site_disorder_group
O12 O -0.06539(11) 1.00022(9) 0.53841(8) 0.0295(4) Uani 1 1 d . . . . .
O11 O -0.10604(12) 0.90475(9) 0.56063(9) 0.0342(5) Uani 1 1 d . . . . .
O8 O 0.04123(15) 0.99901(10) 0.64232(9) 0.0460(6) Uani 1 1 d . . . . .
O10 O 0.17556(13) 0.99731(10) 0.56405(11) 0.0453(6) Uani 1 1 d . . . . .
O7 O 0.04834(15) 0.89849(11) 0.66265(10) 0.0488(7) Uani 1 1 d . . . . .
O9 O 0.20293(15) 0.89868(12) 0.58339(12) 0.0563(7) Uani 1 1 d . . . . .
C3 C -0.0544(3) 0.6592(2) 0.6462(2) 0.0950(19) Uani 1 1 d . . . . .
H13 H -0.0340 0.6365 0.6766 0.114 Uiso 1 1 calc R U . . .
C15 C 0.3617(3) 0.7715(2) 0.6832(2) 0.0919(18) Uani 1 1 d . . . . .
H16A H 0.4031 0.7542 0.7050 0.138 Uiso 1 1 calc R U . . .
H16B H 0.3685 0.8158 0.6796 0.138 Uiso 1 1 calc R U . . .
H16C H 0.3609 0.7530 0.6457 0.138 Uiso 1 1 calc R U . . .
C4 C -0.1154(4) 0.6356(2) 0.6161(3) 0.119(3) Uani 1 1 d . . . . .
H14 H -0.1358 0.5971 0.6261 0.143 Uiso 1 1 calc R U . . .
C12 C 0.2860(3) 0.7581(2) 0.71360(19) 0.0665(13) Uani 1 1 d . . . . .
C26 C -0.10871(18) 0.96298(14) 0.56525(13) 0.0310(6) Uani 1 1 d . . . . .
C21 C 0.04450(19) 0.95490(15) 0.67686(14) 0.0357(7) Uani 1 1 d . . . . .
C16 C 0.2204(2) 0.95548(17) 0.58003(15) 0.0405(8) Uani 1 1 d . . . . .
C27 C -0.1689(2) 0.98953(16) 0.60541(16) 0.0432(8) Uani 1 1 d . . . . .
C17 C 0.3020(2) 0.97297(19) 0.59860(19) 0.0537(10) Uani 1 1 d . . . . .
C22 C 0.0457(3) 0.96938(18) 0.74101(15) 0.0527(10) Uani 1 1 d . . . . .
C23 C -0.0013(3) 1.0264(2) 0.75481(18) 0.0851(16) Uani 1 1 d . . . . .
H28A H 0.0011 1.0345 0.7952 0.128 Uiso 1 1 calc R U . . .
H28B H -0.0536 1.0194 0.7438 0.128 Uiso 1 1 calc R U . . .
H28C H 0.0186 1.0616 0.7342 0.128 Uiso 1 1 calc R U . . .
C14 C 0.2774(3) 0.6880(2) 0.7199(2) 0.101(2) Uani 1 1 d . . . . .
H30A H 0.3219 0.6713 0.7386 0.151 Uiso 1 1 calc R U . . .
H30B H 0.2722 0.6693 0.6827 0.151 Uiso 1 1 calc R U . . .
H30C H 0.2328 0.6789 0.7424 0.151 Uiso 1 1 calc R U . . .
C28 C -0.2462(2) 0.9831(3) 0.5757(2) 0.0897(17) Uani 1 1 d . . . . .
H21A H -0.2471 1.0088 0.5421 0.135 Uiso 1 1 calc R U . . .
H21B H -0.2861 0.9960 0.6014 0.135 Uiso 1 1 calc R U . . .
H21C H -0.2541 0.9403 0.5650 0.135 Uiso 1 1 calc R U . . .
C29 C -0.1701(3) 0.9518(2) 0.66026(19) 0.0869(17) Uani 1 1 d . . . . .
H20A H -0.1847 0.9096 0.6518 0.130 Uiso 1 1 calc R U . . .
H20B H -0.2063 0.9698 0.6865 0.130 Uiso 1 1 calc R U . . .
H20C H -0.1200 0.9521 0.6773 0.130 Uiso 1 1 calc R U . . .
C13 C 0.2837(3) 0.7897(3) 0.7717(2) 0.128(3) Uani 1 1 d . . . . .
H31A H 0.2378 0.7777 0.7915 0.192 Uiso 1 1 calc R U . . .
H31B H 0.2843 0.8341 0.7667 0.192 Uiso 1 1 calc R U . . .
H31C H 0.3275 0.7771 0.7937 0.192 Uiso 1 1 calc R U . . .
C18 C 0.3050(3) 0.9641(3) 0.6634(2) 0.127(3) Uani 1 1 d . . . . .
H24A H 0.3568 0.9688 0.6765 0.191 Uiso 1 1 calc R U . . .
H24B H 0.2869 0.9231 0.6729 0.191 Uiso 1 1 calc R U . . .
H24C H 0.2731 0.9947 0.6816 0.191 Uiso 1 1 calc R U . . .
C7 C 0.0571(3) 0.7190(3) 0.7147(2) 0.108(2) Uani 1 1 d . . . . .
H17A H 0.0116 0.7161 0.7376 0.163 Uiso 1 1 calc R U . . .
H17B H 0.0930 0.7466 0.7329 0.163 Uiso 1 1 calc R U . . .
H17C H 0.0796 0.6784 0.7108 0.163 Uiso 1 1 calc R U . . .
C19 C 0.3585(3) 0.9268(3) 0.5730(3) 0.130(3) Uani 1 1 d . . . . .
H25A H 0.3622 0.9336 0.5324 0.194 Uiso 1 1 calc R U . . .
H25B H 0.3409 0.8850 0.5800 0.194 Uiso 1 1 calc R U . . .
H25C H 0.4078 0.9325 0.5903 0.194 Uiso 1 1 calc R U . . .
C25 C 0.1277(3) 0.9791(4) 0.7566(2) 0.149(3) Uani 1 1 d . . . . .
H29A H 0.1511 1.0068 0.7294 0.224 Uiso 1 1 calc R U . . .
H29B H 0.1540 0.9398 0.7563 0.224 Uiso 1 1 calc R U . . .
H29C H 0.1308 0.9971 0.7943 0.224 Uiso 1 1 calc R U . . .
C30 C -0.1528(3) 1.0576(2) 0.6185(3) 0.107(2) Uani 1 1 d . . . . .
H32A H -0.1015 1.0617 0.6329 0.161 Uiso 1 1 calc R U . . .
H32B H -0.1884 1.0723 0.6468 0.161 Uiso 1 1 calc R U . . .
H32C H -0.1581 1.0818 0.5842 0.161 Uiso 1 1 calc R U . . .
C24 C 0.0125(4) 0.9145(2) 0.77510(18) 0.117(2) Uani 1 1 d . . . . .
H35A H 0.0433 0.8780 0.7688 0.175 Uiso 1 1 calc R U . . .
H35B H -0.0390 0.9065 0.7627 0.175 Uiso 1 1 calc R U . . .
H35C H 0.0124 0.9246 0.8152 0.175 Uiso 1 1 calc R U . . .
C20 C 0.3231(3) 1.0386(2) 0.5836(3) 0.133(3) Uani 1 1 d . . . . .
H33A H 0.2898 1.0669 0.6035 0.200 Uiso 1 1 calc R U . . .
H33B H 0.3177 1.0446 0.5431 0.200 Uiso 1 1 calc R U . . .
H33C H 0.3752 1.0463 0.5947 0.200 Uiso 1 1 calc R U . . .
C34 C -0.0468(5) 1.3331(3) 0.5548(4) 0.248(7) Uani 1 1 d . . . . .
H34A H -0.0529 1.3643 0.5840 0.373 Uiso 1 1 calc R U . . .
H34B H -0.0606 1.3504 0.5183 0.373 Uiso 1 1 calc R U . . .
H34C H 0.0056 1.3195 0.5538 0.373 Uiso 1 1 calc R U . . .
Dy1 Dy 0.10802(2) 0.83146(2) 0.60459(2) 0.03423(4) Uani 1 1 d . . . . .
Co1 Co 0.03962(2) 1.14283(2) 0.48733(2) 0.02791(9) Uani 1 1 d . . . . .
Co2 Co 0.05627(2) 0.99811(2) 0.55466(2) 0.02787(9) Uani 1 1 d . . . . .
C33 C -0.1774(3) 1.2969(3) 0.5678(3) 0.137(3) Uani 1 1 d . . . . .
H12A H -0.1872 1.3261 0.5981 0.206 Uiso 1 1 calc R U . . .
H12B H -0.2075 1.2600 0.5738 0.206 Uiso 1 1 calc R U . . .
H12C H -0.1910 1.3153 0.5317 0.206 Uiso 1 1 calc R U . . .
O3 O 0.05654(12) 1.09161(9) 0.55179(9) 0.0304(5) Uani 1 1 d . . . . .
O6 O 0.05107(11) 0.90167(8) 0.53592(8) 0.0269(4) Uani 1 1 d . . . . .
H6 H 0.0848 0.8976 0.5025 0.032 Uiso 1 1 calc R U . . .
O13 O -0.01798(13) 1.19786(9) 0.53549(9) 0.0349(5) Uani 1 1 d . . . . .
O1 O -0.01954(13) 0.80514(9) 0.57691(9) 0.0352(5) Uani 1 1 d . . . . .
O14 O 0.11956(13) 0.77782(11) 0.51854(10) 0.0442(6) Uani 1 1 d . . . . .
N1 N 0.12736(15) 1.18769(12) 0.51044(12) 0.0349(6) Uani 1 1 d . . . . .
C10 C 0.1046(2) 1.12399(15) 0.59138(13) 0.0382(8) Uani 1 1 d . . . . .
H7A H 0.1263 1.0950 0.6189 0.046 Uiso 1 1 calc R U . . .
H7B H 0.0753 1.1552 0.6120 0.046 Uiso 1 1 calc R U . . .
O5 O 0.17708(17) 0.82319(12) 0.69313(11) 0.0581(8) Uani 1 1 d . . . . .
O2 O 0.03806(16) 0.74275(12) 0.65950(12) 0.0583(8) Uani 1 1 d . . . . .
C9 C 0.16737(19) 1.15463(15) 0.55691(15) 0.0420(8) Uani 1 1 d . . . . .
H6A H 0.1962 1.1836 0.5804 0.050 Uiso 1 1 calc R U . . .
H6B H 0.2022 1.1236 0.5415 0.050 Uiso 1 1 calc R U . . .
C31 C -0.0773(2) 1.22888(15) 0.52466(15) 0.0370(7) Uani 1 1 d . . . . .
O4 O 0.21335(16) 0.76084(12) 0.62505(12) 0.0562(7) Uani 1 1 d . . . . .
C1 C -0.0526(2) 0.75090(15) 0.58607(16) 0.0402(8) Uani 1 1 d . . . . .
C8 C 0.1494(2) 1.24010(15) 0.49159(16) 0.0447(9) Uani 1 1 d . . . . .
H5 H 0.1913 1.2587 0.5093 0.054 Uiso 1 1 calc R U . . .
C6 C -0.1143(2) 0.72709(16) 0.55518(17) 0.0487(9) Uani 1 1 d . . . . .
C11 C 0.2219(2) 0.78212(18) 0.67456(17) 0.0479(9) Uani 1 1 d . . . . .
C2 C -0.0235(3) 0.71544(18) 0.63219(18) 0.0576(11) Uani 1 1 d . . . . .
C5 C -0.1465(3) 0.66888(19) 0.5711(2) 0.0822(16) Uani 1 1 d . . . . .
H3 H -0.1885 0.6532 0.5513 0.099 Uiso 1 1 calc R U . . .
C35 C -0.0770(5) 1.2589(4) 0.6273(3) 0.186(5) Uani 1 1 d . . . . .
H11A H -0.0244 1.2460 0.6288 0.280 Uiso 1 1 calc R U . . .
H11B H -0.1095 1.2245 0.6374 0.280 Uiso 1 1 calc R U . . .
H11C H -0.0851 1.2926 0.6537 0.280 Uiso 1 1 calc R U . . .
C32 C -0.0960(2) 1.28043(19) 0.56741(18) 0.0543(11) Uani 1 1 d . . . . .

loop_
_atom_site_aniso_label
_atom_site_aniso_U_11
_atom_site_aniso_U_22
_atom_site_aniso_U_33
_atom_site_aniso_U_23
_atom_site_aniso_U_13
_atom_site_aniso_U_12
O12 0.0267(11) 0.0305(10) 0.0312(11) 0.0013(9) 0.0000(9) -0.0023(9)
O11 0.0335(12) 0.0288(10) 0.0404(12) 0.0007(10) 0.0055(10) -0.0012(9)
O8 0.0672(18) 0.0378(12) 0.0330(12) 0.0008(11) 0.0008(12) -0.0012(12)
O10 0.0271(12) 0.0436(13) 0.0650(17) 0.0030(13) -0.0068(11) -0.0016(10)
O7 0.0677(19) 0.0404(13) 0.0384(14) -0.0037(11) 0.0052(12) 0.0123(12)
O9 0.0405(15) 0.0487(15) 0.080(2) 0.0120(15) -0.0206(14) -0.0016(12)
C3 0.115(5) 0.063(3) 0.107(5) 0.049(3) -0.029(4) -0.021(3)
C15 0.065(3) 0.101(4) 0.110(5) -0.017(4) -0.026(3) 0.025(3)
C4 0.151(6) 0.061(3) 0.146(6) 0.059(4) -0.047(5) -0.048(4)
C12 0.069(3) 0.081(3) 0.049(3) -0.005(2) -0.016(2) 0.032(3)
C26 0.0273(15) 0.0330(15) 0.0326(15) -0.0010(13) -0.0014(13) 0.0008(13)
C21 0.0367(19) 0.0411(17) 0.0292(16) -0.0014(14) 0.0014(14) 0.0033(14)
C16 0.0338(19) 0.049(2) 0.0389(18) 0.0004(17) -0.0060(15) -0.0012(15)
C27 0.0390(19) 0.0417(18) 0.049(2) -0.0031(18) 0.0136(17) 0.0034(15)
C17 0.032(2) 0.057(2) 0.072(3) 0.002(2) -0.0177(19) -0.0014(17)
C22 0.075(3) 0.053(2) 0.0299(19) -0.0071(17) -0.0010(19) 0.010(2)
C23 0.135(5) 0.068(3) 0.052(3) -0.026(3) 0.010(3) 0.019(3)
C14 0.100(5) 0.111(4) 0.091(4) 0.038(4) -0.014(3) 0.039(3)
C28 0.038(3) 0.133(5) 0.098(4) -0.025(4) 0.010(3) 0.021(3)
C29 0.082(4) 0.112(4) 0.066(3) 0.012(3) 0.035(3) 0.023(3)
C13 0.136(6) 0.194(7) 0.053(3) -0.042(4) -0.042(3) 0.089(5)
C18 0.089(5) 0.209(7) 0.083(4) 0.000(5) -0.044(4) -0.043(5)
C7 0.105(5) 0.150(5) 0.071(3) 0.065(4) -0.026(3) -0.023(4)
C19 0.037(3) 0.139(6) 0.212(8) -0.055(5) 0.001(4) 0.013(3)
C25 0.085(5) 0.292(10) 0.070(4) -0.082(5) -0.033(3) 0.016(5)
C30 0.104(4) 0.057(3) 0.160(6) -0.042(3) 0.077(4) -0.006(3)
C24 0.226(8) 0.079(4) 0.045(3) 0.013(3) 0.032(4) 0.019(4)
C20 0.065(4) 0.088(4) 0.246(8) 0.041(5) -0.067(4) -0.040(3)
C34 0.290(12) 0.123(6) 0.333(13) -0.171(8) 0.199(10) -0.119(7)
Dy1 0.04071(8) 0.03014(7) 0.03185(7) -0.00295(7) -0.00472(7) 0.00675(7)
Co1 0.0280(2) 0.02259(17) 0.0331(2) -0.00055(17) -0.00077(17) -0.00161(16)
Co2 0.0269(2) 0.02611(19) 0.0306(2) 0.00036(18) -0.00305(16) -0.00179(16)
C33 0.092(5) 0.193(7) 0.126(5) -0.108(5) -0.029(4) 0.069(5)
O3 0.0324(12) 0.0259(10) 0.0327(11) -0.0007(9) -0.0084(9) -0.0041(9)
O6 0.0269(11) 0.0249(10) 0.0290(10) -0.0024(8) -0.0020(8) -0.0011(8)
O13 0.0380(13) 0.0315(11) 0.0351(12) -0.0068(10) -0.0028(10) 0.0048(9)
O1 0.0418(14) 0.0269(11) 0.0369(12) 0.0063(10) 0.0013(10) -0.0012(9)
O14 0.0457(15) 0.0472(14) 0.0396(13) -0.0143(12) -0.0098(11) 0.0120(11)
N1 0.0312(15) 0.0306(13) 0.0429(16) -0.0028(12) -0.0006(12) -0.0060(10)
C10 0.045(2) 0.0315(15) 0.0382(18) -0.0026(13) -0.0118(16) -0.0065(15)
O5 0.0673(19) 0.0630(17) 0.0441(15) -0.0123(14) -0.0139(13) 0.0301(15)
O2 0.068(2) 0.0560(16) 0.0510(17) 0.0222(14) -0.0100(15) 0.0005(14)
C9 0.0360(18) 0.0382(18) 0.052(2) -0.0048(16) -0.0127(16) -0.0060(14)
C31 0.0402(19) 0.0341(16) 0.0366(18) -0.0061(15) -0.0019(15) 0.0037(14)
O4 0.0613(18) 0.0625(17) 0.0448(15) -0.0134(13) -0.0140(13) 0.0285(14)
C1 0.043(2) 0.0281(15) 0.049(2) 0.0074(15) 0.0077(16) 0.0002(15)
C8 0.039(2) 0.0377(18) 0.057(2) -0.0074(18) 0.0025(17) -0.0103(15)
C6 0.053(2) 0.0349(18) 0.059(2) 0.0060(17) 0.004(2) -0.0099(17)
C11 0.051(2) 0.050(2) 0.043(2) 0.0003(18) -0.0083(18) 0.0140(18)
C2 0.069(3) 0.043(2) 0.061(3) 0.019(2) -0.006(2) -0.002(2)
C5 0.089(4) 0.049(2) 0.109(4) 0.022(3) -0.019(3) -0.034(3)
C35 0.258(10) 0.224(9) 0.078(4) -0.085(5) -0.065(6) 0.160(8)
C32 0.050(3) 0.058(2) 0.055(2) -0.030(2) -0.0107(19) 0.0158(19)

loop_
_atom_type_symbol
_atom_type_description
_atom_type_scat_dispersion_real
_atom_type_scat_dispersion_imag
_atom_type_scat_source
C C 0.0033 0.0016 'International Tables Vol C Tables 4.2.6.8 and 6.1.1.4'
H H 0.0000 0.0000 'International Tables Vol C Tables 4.2.6.8 and 6.1.1.4'
N N 0.0061 0.0033 'International Tables Vol C Tables 4.2.6.8 and 6.1.1.4'
O O 0.0106 0.0060 'International Tables Vol C Tables 4.2.6.8 and 6.1.1.4'
Co Co 0.3494 0.9721 'International Tables Vol C Tables 4.2.6.8 and 6.1.1.4'
Dy Dy -0.1892 4.4098 'International Tables Vol C Tables 4.2.6.8 and 6.1.1.4'

loop_
_geom_angle_atom_site_label_1
_geom_angle_atom_site_label_2
_geom_angle_atom_site_label_3
_geom_angle
_geom_angle_site_symmetry_1
_geom_angle_site_symmetry_3
_geom_angle_publ_flag
C26 O12 Co2 119.20(19) . . ?
C26 O12 Co2 123.21(19) . 5_576 ?
Co2 O12 Co2 95.95(8) . 5_576 ?
C26 O11 Co1 127.3(2) . 5_576 ?
C21 O8 Co2 129.0(2) . . ?
C16 O10 Co2 131.4(2) . . ?
C21 O7 Dy1 143.6(2) . . ?
C16 O9 Dy1 144.3(3) . . ?
C2 C3 C4 120.7(5) . . ?
C3 C4 C5 120.4(4) . . ?
C13 C12 C14 110.6(5) . . ?
C13 C12 C15 110.8(5) . . ?
C14 C12 C15 108.4(4) . . ?
C13 C12 C11 111.3(4) . . ?
C14 C12 C11 108.6(4) . . ?
C15 C12 C11 107.0(4) . . ?
O11 C26 O12 124.3(3) . . ?
O11 C26 C27 116.9(3) . . ?
O12 C26 C27 118.9(3) . . ?
O8 C21 O7 124.3(3) . . ?
O8 C21 C22 118.8(3) . . ?
O7 C21 C22 117.0(3) . . ?
O10 C16 O9 124.3(3) . . ?
O10 C16 C17 119.4(3) . . ?
O9 C16 C17 116.3(3) . . ?
C29 C27 C30 110.2(4) . . ?
C29 C27 C26 109.3(3) . . ?
C30 C27 C26 110.9(3) . . ?
C29 C27 C28 108.9(4) . . ?
C30 C27 C28 110.1(4) . . ?
C26 C27 C28 107.4(3) . . ?
C20 C17 C19 111.2(5) . . ?
C20 C17 C18 110.0(4) . . ?
C19 C17 C18 106.7(4) . . ?
C20 C17 C16 113.1(3) . . ?
C19 C17 C16 109.4(4) . . ?
C18 C17 C16 106.3(4) . . ?
C25 C22 C23 110.9(4) . . ?
C25 C22 C21 106.3(3) . . ?
C23 C22 C21 111.5(3) . . ?
C25 C22 C24 110.1(5) . . ?
C23 C22 C24 107.8(4) . . ?
C21 C22 C24 110.3(3) . . ?
O7 Dy1 O9 93.75(10) . . ?
O7 Dy1 O14 152.08(8) . . ?
O9 Dy1 O14 93.59(10) . . ?
O7 Dy1 O1 83.16(8) . . ?
O9 Dy1 O1 141.15(8) . . ?
O14 Dy1 O1 74.33(8) . . ?
O7 Dy1 O5 76.07(9) . . ?
O9 Dy1 O5 82.34(10) . . ?
O14 Dy1 O5 131.65(8) . . ?
O1 Dy1 O5 133.22(9) . . ?
O7 Dy1 O6 79.03(8) . . ?
O9 Dy1 O6 76.01(8) . . ?
O14 Dy1 O6 76.70(7) . . ?
O1 Dy1 O6 65.35(7) . . ?
O5 Dy1 O6 145.63(8) . . ?
O7 Dy1 O4 129.41(9) . . ?
O9 Dy1 O4 83.37(10) . . ?
O14 Dy1 O4 78.23(8) . . ?
O1 Dy1 O4 127.77(8) . . ?
O5 Dy1 O4 53.43(8) . . ?
O6 Dy1 O4 146.21(8) . . ?
O7 Dy1 O2 87.24(9) . . ?
O9 Dy1 O2 157.37(9) . . ?
O14 Dy1 O2 96.04(9) . . ?
O1 Dy1 O2 61.44(8) . . ?
O5 Dy1 O2 75.96(9) . . ?
O6 Dy1 O2 126.18(8) . . ?
O4 Dy1 O2 78.64(10) . . ?
O7 Dy1 C11 102.82(10) . . ?
O9 Dy1 C11 81.15(10) . . ?
O14 Dy1 C11 104.92(10) . . ?
O1 Dy1 C11 137.41(10) . . ?
O5 Dy1 C11 26.75(9) . . ?
O6 Dy1 C11 157.15(10) . . ?
O4 Dy1 C11 26.70(9) . . ?
O2 Dy1 C11 76.61(10) . . ?
O7 Dy1 Co1 85.70(6) . 5_576 ?
O9 Dy1 Co1 108.41(6) . 5_576 ?
O14 Dy1 Co1 66.43(6) . 5_576 ?
O1 Dy1 Co1 32.82(5) . 5_576 ?
O5 Dy1 Co1 159.54(7) . 5_576 ?
O6 Dy1 Co1 33.59(4) . 5_576 ?
O4 Dy1 Co1 143.06(6) . 5_576 ?
O2 Dy1 Co1 94.21(6) . 5_576 ?
C11 Dy1 Co1 166.98(8) . 5_576 ?
O3 Co1 N1 86.64(10) . . ?
O3 Co1 O1 178.30(10) . 5_576 ?
N1 Co1 O1 94.38(11) . 5_576 ?
O3 Co1 O11 93.55(9) . 5_576 ?
N1 Co1 O11 86.94(11) . 5_576 ?
O1 Co1 O11 87.87(9) 5_576 5_576 ?
O3 Co1 O13 88.41(9) . . ?
N1 Co1 O13 86.84(11) . . ?
O1 Co1 O13 90.29(9) 5_576 . ?
O11 Co1 O13 173.35(9) 5_576 . ?
O3 Co1 O6 93.74(8) . 5_576 ?
N1 Co1 O6 178.96(10) . 5_576 ?
O1 Co1 O6 85.22(9) 5_576 5_576 ?
O11 Co1 O6 94.00(9) 5_576 5_576 ?
O13 Co1 O6 92.21(9) . 5_576 ?
O3 Co1 Dy1 135.79(6) . 5_576 ?
N1 Co1 Dy1 135.52(9) . 5_576 ?
O1 Co1 Dy1 42.88(7) 5_576 5_576 ?
O11 Co1 Dy1 100.21(7) 5_576 5_576 ?
O13 Co1 Dy1 82.67(7) . 5_576 ?
O6 Co1 Dy1 43.87(6) 5_576 5_576 ?
O3 Co2 O8 91.38(9) . . ?
O3 Co2 O10 90.54(9) . . ?
O8 Co2 O10 91.31(10) . . ?
O3 Co2 O6 165.94(8) . . ?
O8 Co2 O6 102.05(8) . . ?
O10 Co2 O6 93.23(8) . . ?
O3 Co2 O12 88.59(8) . . ?
O8 Co2 O12 92.80(9) . . ?
O10 Co2 O12 175.82(9) . . ?
O6 Co2 O12 86.67(8) . . ?
O3 Co2 O12 87.14(8) . 5_576 ?
O8 Co2 O12 176.55(9) . 5_576 ?
O10 Co2 O12 91.82(9) . 5_576 ?
O6 Co2 O12 79.21(8) . 5_576 ?
O12 Co2 O12 84.05(8) . 5_576 ?
C10 O3 Co1 109.00(17) . . ?
C10 O3 Co2 117.73(18) . . ?
Co1 O3 Co2 127.46(11) . . ?
Co1 O6 Co2 125.27(10) 5_576 . ?
Co1 O6 Dy1 102.54(8) 5_576 . ?
Co2 O6 Dy1 117.03(8) . . ?
C31 O13 Co1 129.9(2) . . ?
C1 O1 Co1 124.4(2) . 5_576 ?
C1 O1 Dy1 125.1(2) . . ?
Co1 O1 Dy1 104.30(9) 5_576 . ?
C31 O14 Dy1 134.4(2) 5_576 . ?
C8 N1 C9 122.6(3) . . ?
C8 N1 Co1 126.8(3) . . ?
C9 N1 Co1 110.53(19) . . ?
O3 C10 C9 107.0(2) . . ?
C11 O5 Dy1 93.9(2) . . ?
C2 O2 C7 116.6(3) . . ?
C2 O2 Dy1 116.7(2) . . ?
C7 O2 Dy1 126.7(3) . . ?
N1 C9 C10 104.9(3) . . ?
O13 C31 O14 125.7(3) . 5_576 ?
O13 C31 C32 115.3(3) . . ?
O14 C31 C32 118.9(3) 5_576 . ?
C11 O4 Dy1 92.6(2) . . ?
O1 C1 C6 125.4(3) . . ?
O1 C1 C2 116.2(3) . . ?
C6 C1 C2 118.4(3) . . ?
N1 C8 C6 124.7(3) . 5_576 ?
C1 C6 C5 119.6(4) . . ?
C1 C6 C8 123.0(3) . 5_576 ?
C5 C6 C8 117.4(4) . 5_576 ?
O4 C11 O5 120.0(3) . . ?
O4 C11 C12 121.0(3) . . ?
O5 C11 C12 119.0(3) . . ?
O4 C11 Dy1 60.72(19) . . ?
O5 C11 Dy1 59.35(19) . . ?
C12 C11 Dy1 177.3(3) . . ?
C3 C2 O2 125.0(4) . . ?
C3 C2 C1 121.2(4) . . ?
O2 C2 C1 113.8(3) . . ?
C4 C5 C6 119.8(4) . . ?
C34 C32 C33 112.9(6) . . ?
C34 C32 C35 107.3(6) . . ?
C33 C32 C35 106.3(5) . . ?
C34 C32 C31 107.8(4) . . ?
C33 C32 C31 112.7(4) . . ?
C35 C32 C31 109.8(4) . . ?

loop_
_geom_bond_atom_site_label_1
_geom_bond_atom_site_label_2
_geom_bond_distance
_geom_bond_site_symmetry_2
_geom_bond_publ_flag
O12 C26 1.266(3) . ?
O12 Co2 2.158(2) . ?
O12 Co2 2.178(2) 5_576 ?
O11 C26 1.253(3) . ?
O11 Co1 1.907(2) 5_576 ?
O8 C21 1.243(4) . ?
O8 Co2 2.063(2) . ?
O10 C16 1.247(4) . ?
O10 Co2 2.094(2) . ?
O7 C21 1.255(4) . ?
O7 Dy1 2.233(2) . ?
O9 C16 1.257(4) . ?
O9 Dy1 2.251(3) . ?
C3 C2 1.360(5) . ?
C3 C4 1.372(7) . ?
C15 C12 1.528(6) . ?
C4 C5 1.381(7) . ?
C12 C13 1.514(6) . ?
C12 C14 1.519(6) . ?
C12 C11 1.531(5) . ?
C26 C27 1.519(4) . ?
C21 C22 1.529(4) . ?
C16 C17 1.536(5) . ?
C27 C29 1.514(5) . ?
C27 C30 1.516(5) . ?
C27 C28 1.523(5) . ?
C17 C20 1.494(6) . ?
C17 C19 1.520(6) . ?
C17 C18 1.525(6) . ?
C22 C25 1.493(6) . ?
C22 C23 1.507(5) . ?
C22 C24 1.534(6) . ?
C7 O2 1.424(4) . ?
C34 C32 1.447(7) . ?
Dy1 O14 2.323(2) . ?
Dy1 O1 2.386(2) . ?
Dy1 O5 2.399(2) . ?
Dy1 O6 2.4126(19) . ?
Dy1 O4 2.429(2) . ?
Dy1 O2 2.598(3) . ?
Dy1 C11 2.782(4) . ?
Dy1 Co1 3.3986(5) 5_576 ?
Co1 O3 1.886(2) . ?
Co1 N1 1.887(3) . ?
Co1 O1 1.901(2) 5_576 ?
Co1 O11 1.907(2) 5_576 ?
Co1 O13 1.914(2) . ?
Co1 O6 1.9264(19) 5_576 ?
Co1 Dy1 3.3985(5) 5_576 ?
Co2 O3 2.0047(19) . ?
Co2 O6 2.1142(19) . ?
Co2 O12 2.178(2) 5_576 ?
C33 C32 1.465(6) . ?
O3 C10 1.428(3) . ?
O6 Co1 1.9264(19) 5_576 ?
O13 C31 1.257(4) . ?
O1 C1 1.315(4) . ?
O1 Co1 1.901(2) 5_576 ?
O14 C31 1.257(4) 5_576 ?
N1 C8 1.266(4) . ?
N1 C9 1.472(4) . ?
C10 C9 1.510(4) . ?
O5 C11 1.255(4) . ?
O2 C2 1.380(5) . ?
C31 O14 1.257(4) 5_576 ?
C31 C32 1.524(4) . ?
O4 C11 1.251(4) . ?
C1 C6 1.392(5) . ?
C1 C2 1.412(5) . ?
C8 C6 1.436(5) 5_576 ?
C6 C5 1.418(5) . ?
C6 C8 1.436(5) 5_576 ?
C35 C32 1.508(7) . ?
